data_8104171
loop_
_publ_author_name
'Kotur, B.Ya.'
'Cerny, R.'
'Pacheco, J.V.'
'Yvon, K.'

_publ_section_title
;
 Refinement of th crystal structure of scandium diiron disilicide, Sc Fe2
 Si2
;
_journal_name_full
;
Zeitschrift fuer Kristallographie - New Crystal Structures
;
_journal_page_first 289
_journal_page_last 289
_journal_volume 212
_journal_year 1997
_chemical_formula_sum 'Fe2 Sc Si2'
_chemical_name_systematic 'Sc Fe2 Si2'
_space_group_IT_number 57
_symmetry_space_group_name_Hall '-P 2c 2b'
_symmetry_space_group_name_H-M 'P b c m'
_cell_angle_alpha 90
_cell_angle_beta 90
_cell_angle_gamma 90
_cell_formula_units_Z 4
_cell_length_a 7.5002
_cell_length_b 7.1375
_cell_length_c 5.0224
_cell_volume 268.863
_citation_journal_id_ASTM ZKNSFT
_cod_data_source_file Kotur_ZKNSFT_1997_1955.cif
_cod_data_source_block Fe2Sc1Si2
_cod_original_cell_volume 268.8625
_cod_original_formula_sum 'Fe2 Sc1 Si2'
_cod_database_code 8104171

loop_
_symmetry_equiv_pos_as_xyz
x,y,z
-x,-y,z+1/2
x,-y+1/2,-z
-x,y+1/2,-z+1/2
-x,-y,-z
x,y,-z-1/2
-x,y-1/2,z
x,-y-1/2,z-1/2

loop_
_atom_site_label
_atom_site_type_symbol
_atom_site_fract_x
_atom_site_fract_y
_atom_site_fract_z
_atom_site_occupancy
_atom_site_U_iso_or_equiv
Sc1 Sc 0.2511 0.4028 0.25 1 0.0
Si2 Si 0.5479 0.25 0 1 0.0
Si1 Si 0.0832 0.05 0.25 1 0.0
Fe1 Fe 0.3843 0.0115 0.25 1 0.0
Fe2 Fe 0.8824 0.25 0 1 0.0
